data_1541777
loop_
_publ_author_name
'Kharitonov, Yu.A.'
'Kuz'min, E.A.'
'Belov, N.V.'

_publ_section_title
;
 Determination of the crystal structure of sodium bichromate Na2 Cr2 O7
 (H2 O)2
;
_journal_name_full Kristallografiya
_journal_page_first 942
_journal_page_last 948
_journal_volume 15
_journal_year 1970
_chemical_formula_sum 'Cr2 H4 Na2 O9'
_chemical_name_systematic 'Na2 (Cr2 O7) (H2 O)2'
_space_group_IT_number 4
_symmetry_space_group_name_Hall 'P 2yb'
_symmetry_space_group_name_H-M 'P 1 21 1'
_cell_angle_alpha 90
_cell_angle_beta 95
_cell_angle_gamma 90
_cell_formula_units_Z 4
_cell_length_a 6.21
_cell_length_b 10.9
_cell_length_c 12.94
_cell_volume 872.563
_citation_journal_id_ASTM KRISAJ
_cod_data_source_file Kharitonov_KRISAJ_1970_47.cif
_cod_data_source_block H4Cr2Na2O9
_cod_original_cell_volume 872.5626
_cod_original_formula_sum 'H4 Cr2 Na2 O9'
_cod_database_code 1541777

loop_
_symmetry_equiv_pos_as_xyz
x,y,z
-x,y+1/2,-z

loop_
_atom_site_label
_atom_site_type_symbol
_atom_site_fract_x
_atom_site_fract_y
_atom_site_fract_z
_atom_site_occupancy
_atom_site_U_iso_or_equiv
Na4 Na+1 0.466 0.769 0.254 1 0.0
Cr3 Cr+6 0.343 0.948 0.487 1 0.0
O2 O-2 0.131 0.932 0.84 1 0.0
O3 O-2 0.114 0.152 0.939 1 0.0
O9 O-2 0.19 0.346 0.349 1 0.0
O4 O-2 0.011 0.094 0.2 1 0.0
Na2 Na+1 0.384 0.298 0.029 1 0.0
O6 O-2 0.38 0.439 0.182 1 0.0
O11 O-2 0.084 0.913 0.456 1 0.0
O13 O-2 0.392 0.092 0.468 1 0.0
O12 O-2 0.492 0.365 0.57 1 0.0
O15 O-2 0.355 0.69 0.073 1 0.0
O7 O-2 0.282 0.591 0.333 1 0.0
Na1 Na+1 0.183 0.771 0.728 1 0.0
O10 O-2 0.4 0.917 0.626 1 0.0
O18 O-2 0.475 0.176 0.184 1 0.0
Cr1 Cr+6 0.146 0 0.952 1 0.0
O1 O-2 0.385 0.974 0.012 1 0.0
O14 O-2 0.121 0.859 0.22 1 0.0
Cr4 Cr+6 0.346 0.45 0.306 1 0.0
Cr2 Cr+6 0.052 0.458 0.834 1 0.0
O5 O-2 0.305 0.432 0.806 1 0.0
O16 O-2 0.194 0.178 0.698 1 0.0
Na3 Na+1 0.149 0.254 0.513 1 0.0
O8 O-2 0.059 0.447 0.971 1 0.0
O17 O-2 0.155 0.643 0.568 1 0.0
